data_7236941
loop_
_publ_author_name
'Wei, Xiaofang'
'Chen, Yongzhen'
'Duan, Ruihong'
'Liu, Jianjun'
'Wang, Ruifang'
'Liu, Yanwei'
'Li, Zhiyi'
'Yi, Yuanping'
'Yamada-Takamura, Yukiko'
'Wang, Pengfei'
'Wang, Ying'

_publ_section_title
;
 Triplet decay-induced negative temperature dependence of the transient
 photoluminescence decay of thermally activated delayed fluorescence
 emitter
;
_journal_issue 46
_journal_name_full 'Journal of Materials Chemistry C'
_journal_page_first 12077
_journal_paper_doi 10.1039/C7TC04025C
_journal_volume 5
_journal_year 2017
_chemical_formula_moiety 'C31 H19 N O3 S'
_chemical_formula_sum 'C31 H19 N O3 S'
_chemical_formula_weight 485.53
_space_group_crystal_system monoclinic
_space_group_IT_number 14
_space_group_name_Hall '-P 2ybc'
_space_group_name_H-M_alt 'P 1 21/c 1'
_atom_sites_solution_hydrogens geom
_atom_sites_solution_primary direct
_audit_creation_date 2015-05-13
_audit_creation_method
;
Olex2 1.2
(compiled 2015.01.26 svn.r3150 for OlexSys, GUI svn.r4998)
;
_audit_update_record
;
2017-08-28 deposited with the CCDC.
2017-10-31 downloaded from the CCDC.
;
_cell_angle_alpha 90
_cell_angle_beta 104.606(3)
_cell_angle_gamma 90
_cell_formula_units_Z 4
_cell_length_a 8.7548(19)
_cell_length_b 18.820(4)
_cell_length_c 14.236(3)
_cell_measurement_reflns_used 6841
_cell_measurement_temperature 173.1500
_cell_measurement_theta_max 27.4792
_cell_measurement_theta_min 1.8320
_cell_volume 2269.8(8)
_computing_cell_refinement 'CrystalClear (Rigaku Inc., 2007)'
_computing_data_collection 'CrystalClear (Rigaku Inc., 2007)'
_computing_data_reduction 'CrystalClear (Rigaku Inc., 2007)'
_computing_molecular_graphics 'Olex2 (Dolomanov et al., 2009)'
_computing_publication_material 'CIFTAB (Sheldrick, 2013)'
_computing_structure_refinement 'SHELXL (Sheldrick, 2014)'
_computing_structure_solution
;
'SHELXT (Sheldrick, 2014)'
;
_diffrn_ambient_temperature 173.1500
_diffrn_detector_area_resol_mean 28.5714
_diffrn_measured_fraction_theta_full 0.993
_diffrn_measured_fraction_theta_max 0.990
_diffrn_measurement_details
;
scan:
	Number of images: 360
	           Slice: -110.0000 - 70.0000
	     Image width: 0.5000
	        Exp time: 6.0000
	   Rotation axis: Omega
	           Omega: 0.0000
	             Chi: 45.0000
	             Phi: 0.0000
	             XTD: 45.0750
	          2theta: -19.8365
scan:
	Number of images: 300
	           Slice: -110.0000 - 40.0000
	     Image width: 0.5000
	        Exp time: 6.0000
	   Rotation axis: Omega
	           Omega: 0.0000
	             Chi: 45.0000
	             Phi: 90.0000
	             XTD: 45.0750
	          2theta: -19.8365
;
_diffrn_measurement_device
;
Saturn724+ (2x2 bin mode)
;
_diffrn_measurement_device_details
;
AFC10: Fixed Chi 2 circle
;
_diffrn_measurement_device_type 'Saturn724+ CCD'
_diffrn_measurement_method '\w scans at fixed \c = 45\%'
_diffrn_orient_matrix_type d*Trek
_diffrn_orient_matrix_UB_11 -0.1048
_diffrn_orient_matrix_UB_12 -0.0426
_diffrn_orient_matrix_UB_13 0.0336
_diffrn_orient_matrix_UB_21 -0.0168
_diffrn_orient_matrix_UB_22 0.0494
_diffrn_orient_matrix_UB_23 0.0102
_diffrn_orient_matrix_UB_31 -0.0397
_diffrn_orient_matrix_UB_32 -0.0010
_diffrn_orient_matrix_UB_33 -0.0608
_diffrn_radiation_detector CCD
_diffrn_radiation_monochromator 'Graphite Monochromator'
_diffrn_radiation_type MoK\a
_diffrn_radiation_wavelength 0.71073
_diffrn_reflns_av_R_equivalents 0.0278
_diffrn_reflns_av_unetI/netI 0.0253
_diffrn_reflns_Laue_measured_fraction_full 0.993
_diffrn_reflns_Laue_measured_fraction_max 0.990
_diffrn_reflns_limit_h_max 11
_diffrn_reflns_limit_h_min -8
_diffrn_reflns_limit_k_max 22
_diffrn_reflns_limit_k_min -24
_diffrn_reflns_limit_l_max 17
_diffrn_reflns_limit_l_min -18
_diffrn_reflns_number 15848
_diffrn_reflns_point_group_measured_fraction_full 0.993
_diffrn_reflns_point_group_measured_fraction_max 0.990
_diffrn_reflns_theta_full 26.000
_diffrn_reflns_theta_max 27.483
_diffrn_reflns_theta_min 2.404
_diffrn_source 'Sealed Tube'
_diffrn_source_current 30.0000
_diffrn_source_power 1.5000
_diffrn_source_voltage 50.0000
_exptl_absorpt_coefficient_mu 0.179
_exptl_absorpt_correction_T_max 1.0000
_exptl_absorpt_correction_T_min 0.8418
_exptl_absorpt_correction_type multi-scan
_exptl_absorpt_process_details 'CrystalClear (Rigaku Inc., 2007)'
_exptl_crystal_colour 'dark yellow'
_exptl_crystal_density_diffrn 1.421
_exptl_crystal_description block
_exptl_crystal_F_000 1008
_exptl_crystal_size_max 0.38
_exptl_crystal_size_mid 0.36
_exptl_crystal_size_min 0.33
_refine_diff_density_max 0.250
_refine_diff_density_min -0.398
_refine_diff_density_rms 0.043
_refine_ls_extinction_method none
_refine_ls_goodness_of_fit_ref 1.141
_refine_ls_hydrogen_treatment constr
_refine_ls_matrix_type full
_refine_ls_number_parameters 325
_refine_ls_number_reflns 5157
_refine_ls_number_restraints 0
_refine_ls_restrained_S_all 1.141
_refine_ls_R_factor_all 0.0505
_refine_ls_R_factor_gt 0.0476
_refine_ls_shift/su_max 0.001
_refine_ls_shift/su_mean 0.000
_refine_ls_structure_factor_coef Fsqd
_refine_ls_weighting_details 'w=1/[\s^2^(Fo^2^)+(0.0463P)^2^+1.1241P] where P=(Fo^2^+2Fc^2^)/3'
_refine_ls_weighting_scheme calc
_refine_ls_wR_factor_gt 0.1154
_refine_ls_wR_factor_ref 0.1172
_reflns_Friedel_coverage 0.000
_reflns_number_gt 4932
_reflns_number_total 5157
_reflns_threshold_expression 'I > 2\s(I)'
_cod_data_source_file c7tc04025c2.cif
_cod_data_source_block sa4103
_cod_original_cell_volume 2269.8(9)
_cod_database_code 7236941
_shelxl_version_number 2013-4
_shelx_space_group_comment
;
The symmetry employed for this shelxl refinement is uniquely defined
by the following loop, which should always be used as a source of
symmetry information in preference to the above space-group names.
They are only intended as comments.
;
_diffrn_number_total 5326
_olex2_refinement_description
;
1. Fixed Uiso
 At 1.2 times of:
  All C(H) groups
2.a Aromatic/amide H refined with riding coordinates:
 C2(H2), C3(H3), C4(H4), C5(H5), C10(H10), C11(H11), C12(H12), C15(H15),
 C16(H16), C19(H19), C21(H21), C22(H22), C23(H23), C24(H24), C27(H27), C28(H28),
  C29(H29), C30(H30), C31(H31)
;
_olex2_submission_special_instructions 'No special instructions were received'

loop_
_space_group_symop_operation_xyz
'x, y, z'
'-x, y+1/2, -z+1/2'
'-x, -y, -z'
'x, -y-1/2, z-1/2'

loop_
_atom_site_label
_atom_site_type_symbol
_atom_site_fract_x
_atom_site_fract_y
_atom_site_fract_z
_atom_site_U_iso_or_equiv
_atom_site_adp_type
_atom_site_occupancy
_atom_site_site_symmetry_order
_atom_site_calc_flag
_atom_site_refinement_flags_posn
S1 S 0.32305(6) 0.46128(2) 0.10199(3) 0.03479(13) Uani 1 1 d .
O1 O 0.26116(19) 0.53070(8) 0.07248(10) 0.0493(4) Uani 1 1 d .
O2 O 0.35272(19) 0.41478(9) 0.02857(9) 0.0511(4) Uani 1 1 d .
O3 O 0.32978(16) 0.48749(7) 0.39884(8) 0.0362(3) Uani 1 1 d .
N1 N 0.26413(16) 0.31223(7) 0.70444(9) 0.0253(3) Uani 1 1 d .
C1 C 0.4988(2) 0.47058(9) 0.19396(12) 0.0322(4) Uani 1 1 d .
C2 C 0.6393(2) 0.47893(10) 0.16659(15) 0.0402(4) Uani 1 1 d .
H2 H 0.6414 0.4748 0.1018 0.048 Uiso 1 1 calc R
C3 C 0.7762(3) 0.49350(10) 0.23739(16) 0.0437(5) Uani 1 1 d .
H3 H 0.8712 0.4991 0.2202 0.052 Uiso 1 1 calc R
C4 C 0.7723(2) 0.49978(10) 0.33328(16) 0.0410(4) Uani 1 1 d .
H4 H 0.8649 0.5098 0.3801 0.049 Uiso 1 1 calc R
C5 C 0.6324(2) 0.49142(9) 0.36090(13) 0.0350(4) Uani 1 1 d .
H5 H 0.6314 0.4960 0.4258 0.042 Uiso 1 1 calc R
C6 C 0.4934(2) 0.47611(9) 0.29126(12) 0.0301(4) Uani 1 1 d .
C7 C 0.3465(2) 0.46203(9) 0.32361(11) 0.0284(3) Uani 1 1 d .
C8 C 0.2224(2) 0.41527(9) 0.26197(11) 0.0262(3) Uani 1 1 d .
C9 C 0.1249(2) 0.37185(9) 0.30349(11) 0.0272(3) Uani 1 1 d .
C10 C -0.0019(2) 0.33726(10) 0.24183(13) 0.0335(4) Uani 1 1 d .
H10 H -0.0685 0.3097 0.2685 0.040 Uiso 1 1 calc R
C11 C -0.0317(2) 0.34267(11) 0.14180(13) 0.0411(4) Uani 1 1 d .
H11 H -0.1197 0.3204 0.1025 0.049 Uiso 1 1 calc R
C12 C 0.0690(2) 0.38095(11) 0.10017(12) 0.0403(4) Uani 1 1 d .
H12 H 0.0522 0.3830 0.0331 0.048 Uiso 1 1 calc R
C13 C 0.1954(2) 0.41619(9) 0.16039(11) 0.0302(4) Uani 1 1 d .
C14 C 0.16400(19) 0.35641(8) 0.40950(11) 0.0258(3) Uani 1 1 d .
C15 C 0.31718(19) 0.33386(9) 0.45545(11) 0.0276(3) Uani 1 1 d .
H15 H 0.3914 0.3306 0.4190 0.033 Uiso 1 1 calc R
C16 C 0.36206(19) 0.31628(9) 0.55273(11) 0.0267(3) Uani 1 1 d .
H16 H 0.4643 0.3014 0.5820 0.032 Uiso 1 1 calc R
C17 C 0.24785(18) 0.32174(8) 0.60533(11) 0.0237(3) Uani 1 1 d .
C18 C 0.09297(18) 0.34366(8) 0.56139(11) 0.0235(3) Uani 1 1 d .
C19 C 0.05075(19) 0.36045(8) 0.46233(11) 0.0255(3) Uani 1 1 d .
H19 H -0.0520 0.3742 0.4322 0.031 Uiso 1 1 calc R
C20 C 0.01094(18) 0.34803(8) 0.63785(11) 0.0247(3) Uani 1 1 d .
C21 C -0.1430(2) 0.36681(9) 0.63939(12) 0.0302(3) Uani 1 1 d .
H21 H -0.2172 0.3788 0.5824 0.036 Uiso 1 1 calc R
C22 C -0.1824(2) 0.36709(10) 0.72774(13) 0.0346(4) Uani 1 1 d .
H22 H -0.2842 0.3794 0.7300 0.041 Uiso 1 1 calc R
C23 C -0.0715(2) 0.34919(10) 0.81318(13) 0.0338(4) Uani 1 1 d .
H23 H -0.1012 0.3502 0.8715 0.041 Uiso 1 1 calc R
C24 C 0.0808(2) 0.32998(9) 0.81412(12) 0.0294(3) Uani 1 1 d .
H24 H 0.1539 0.3179 0.8715 0.035 Uiso 1 1 calc R
C25 C 0.12056(18) 0.32945(8) 0.72484(11) 0.0245(3) Uani 1 1 d .
C26 C 0.40360(18) 0.28916(8) 0.77215(11) 0.0244(3) Uani 1 1 d .
C27 C 0.48313(19) 0.22903(9) 0.75237(11) 0.0267(3) Uani 1 1 d .
H27 H 0.4453 0.2040 0.6949 0.032 Uiso 1 1 calc R
C28 C 0.6191(2) 0.20687(9) 0.81915(13) 0.0305(4) Uani 1 1 d .
H28 H 0.6739 0.1674 0.8057 0.037 Uiso 1 1 calc R
C29 C 0.6740(2) 0.24342(10) 0.90621(13) 0.0335(4) Uani 1 1 d .
H29 H 0.7640 0.2279 0.9515 0.040 Uiso 1 1 calc R
C30 C 0.5941(2) 0.30281(10) 0.92483(12) 0.0329(4) Uani 1 1 d .
H30 H 0.6307 0.3272 0.9830 0.039 Uiso 1 1 calc R
C31 C 0.4603(2) 0.32650(9) 0.85816(11) 0.0282(3) Uani 1 1 d .
H31 H 0.4086 0.3672 0.8708 0.034 Uiso 1 1 calc R

loop_
_atom_site_aniso_label
_atom_site_aniso_U_11
_atom_site_aniso_U_22
_atom_site_aniso_U_33
_atom_site_aniso_U_23
_atom_site_aniso_U_13
_atom_site_aniso_U_12
S1 0.0512(3) 0.0373(2) 0.01740(19) 0.00320(16) 0.01155(17) 0.00267(19)
O1 0.0636(10) 0.0458(8) 0.0359(7) 0.0169(6) 0.0079(7) 0.0067(7)
O2 0.0696(10) 0.0624(10) 0.0271(6) -0.0114(6) 0.0233(7) -0.0049(8)
O3 0.0514(8) 0.0368(7) 0.0220(5) -0.0060(5) 0.0120(5) -0.0014(6)
N1 0.0252(6) 0.0328(7) 0.0185(6) 0.0023(5) 0.0069(5) 0.0042(5)
C1 0.0461(10) 0.0254(8) 0.0269(8) 0.0030(6) 0.0127(7) 0.0028(7)
C2 0.0538(12) 0.0333(9) 0.0393(10) 0.0078(8) 0.0225(9) 0.0049(8)
C3 0.0448(11) 0.0295(9) 0.0623(13) 0.0067(9) 0.0234(10) -0.0002(8)
C4 0.0424(10) 0.0263(9) 0.0522(11) -0.0004(8) 0.0080(9) -0.0059(8)
C5 0.0458(10) 0.0245(8) 0.0337(9) -0.0025(7) 0.0081(8) -0.0038(7)
C6 0.0429(10) 0.0226(7) 0.0253(8) 0.0007(6) 0.0095(7) 0.0004(7)
C7 0.0409(9) 0.0250(8) 0.0190(7) 0.0015(6) 0.0071(6) 0.0034(7)
C8 0.0331(8) 0.0279(8) 0.0176(7) 0.0006(6) 0.0060(6) 0.0053(6)
C9 0.0307(8) 0.0294(8) 0.0215(7) 0.0017(6) 0.0069(6) 0.0066(6)
C10 0.0315(9) 0.0375(9) 0.0303(8) 0.0010(7) 0.0054(7) 0.0028(7)
C11 0.0381(10) 0.0486(11) 0.0297(9) -0.0044(8) -0.0039(7) -0.0011(8)
C12 0.0468(11) 0.0522(11) 0.0178(7) -0.0011(7) 0.0005(7) 0.0027(9)
C13 0.0397(9) 0.0327(8) 0.0182(7) 0.0020(6) 0.0071(6) 0.0046(7)
C14 0.0301(8) 0.0263(8) 0.0208(7) 0.0010(6) 0.0062(6) 0.0014(6)
C15 0.0291(8) 0.0325(8) 0.0232(7) 0.0019(6) 0.0103(6) 0.0042(6)
C16 0.0239(7) 0.0333(8) 0.0236(7) 0.0021(6) 0.0072(6) 0.0057(6)
C17 0.0270(8) 0.0256(7) 0.0187(7) 0.0019(6) 0.0063(6) 0.0014(6)
C18 0.0249(7) 0.0235(7) 0.0231(7) 0.0003(6) 0.0077(6) 0.0003(6)
C19 0.0246(7) 0.0277(8) 0.0234(7) 0.0018(6) 0.0048(6) 0.0018(6)
C20 0.0262(8) 0.0244(7) 0.0240(7) 0.0004(6) 0.0073(6) -0.0006(6)
C21 0.0261(8) 0.0361(9) 0.0292(8) 0.0009(7) 0.0084(6) 0.0027(7)
C22 0.0274(8) 0.0427(10) 0.0371(9) -0.0010(8) 0.0146(7) 0.0016(7)
C23 0.0370(9) 0.0409(10) 0.0279(8) -0.0024(7) 0.0164(7) -0.0028(8)
C24 0.0315(8) 0.0347(9) 0.0225(7) 0.0014(6) 0.0079(6) -0.0011(7)
C25 0.0255(7) 0.0247(7) 0.0242(7) 0.0002(6) 0.0082(6) 0.0004(6)
C26 0.0256(7) 0.0273(8) 0.0206(7) 0.0052(6) 0.0064(6) 0.0013(6)
C27 0.0300(8) 0.0270(8) 0.0248(7) 0.0011(6) 0.0099(6) -0.0011(6)
C28 0.0285(8) 0.0293(8) 0.0357(9) 0.0065(7) 0.0121(7) 0.0051(7)
C29 0.0251(8) 0.0392(10) 0.0334(9) 0.0099(7) 0.0023(7) 0.0007(7)
C30 0.0322(9) 0.0400(9) 0.0244(8) -0.0007(7) 0.0033(7) -0.0037(7)
C31 0.0313(8) 0.0280(8) 0.0257(8) -0.0002(6) 0.0080(6) 0.0015(6)

loop_
_atom_type_symbol
_atom_type_description
_atom_type_scat_dispersion_real
_atom_type_scat_dispersion_imag
_atom_type_scat_source
C C 0.0033 0.0016 'International Tables Vol C Tables 4.2.6.8 and 6.1.1.4'
H H 0.0000 0.0000 'International Tables Vol C Tables 4.2.6.8 and 6.1.1.4'
N N 0.0061 0.0033 'International Tables Vol C Tables 4.2.6.8 and 6.1.1.4'
O O 0.0106 0.0060 'International Tables Vol C Tables 4.2.6.8 and 6.1.1.4'
S S 0.1246 0.1234 'International Tables Vol C Tables 4.2.6.8 and 6.1.1.4'

loop_
_geom_angle_atom_site_label_1
_geom_angle_atom_site_label_2
_geom_angle_atom_site_label_3
_geom_angle
O1 S1 O2 117.74(9)
O1 S1 C1 108.77(9)
O1 S1 C13 109.73(9)
O2 S1 C1 108.50(9)
O2 S1 C13 107.54(9)
C1 S1 C13 103.63(8)
C17 N1 C25 108.23(13)
C17 N1 C26 125.29(13)
C25 N1 C26 126.48(13)
C2 C1 S1 118.19(14)
C2 C1 C6 121.46(18)
C6 C1 S1 120.07(14)
C1 C2 H2 120.6
C3 C2 C1 118.87(18)
C3 C2 H2 120.6
C2 C3 H3 119.9
C4 C3 C2 120.29(19)
C4 C3 H3 119.9
C3 C4 H4 119.5
C3 C4 C5 121.01(19)
C5 C4 H4 119.5
C4 C5 H5 120.1
C4 C5 C6 119.85(17)
C6 C5 H5 120.1
C1 C6 C7 122.53(16)
C5 C6 C1 118.51(17)
C5 C6 C7 118.86(15)
O3 C7 C6 120.40(16)
O3 C7 C8 121.11(16)
C6 C7 C8 118.49(13)
C9 C8 C7 121.32(14)
C13 C8 C7 120.28(15)
C13 C8 C9 118.34(15)
C8 C9 C14 121.85(15)
C10 C9 C8 118.45(15)
C10 C9 C14 119.39(15)
C9 C10 H10 119.1
C11 C10 C9 121.85(17)
C11 C10 H10 119.1
C10 C11 H11 119.9
C12 C11 C10 120.27(18)
C12 C11 H11 119.9
C11 C12 H12 120.7
C11 C12 C13 118.70(16)
C13 C12 H12 120.7
C8 C13 S1 121.83(14)
C12 C13 S1 116.07(12)
C12 C13 C8 122.09(16)
C15 C14 C9 118.70(14)
C19 C14 C9 121.66(14)
C19 C14 C15 119.56(14)
C14 C15 H15 118.7
C16 C15 C14 122.51(14)
C16 C15 H15 118.7
C15 C16 H16 121.3
C15 C16 C17 117.33(14)
C17 C16 H16 121.3
N1 C17 C16 129.01(14)
N1 C17 C18 109.23(13)
C16 C17 C18 121.63(14)
C17 C18 C20 106.73(13)
C19 C18 C17 119.65(14)
C19 C18 C20 133.48(15)
C14 C19 C18 119.30(14)
C14 C19 H19 120.3
C18 C19 H19 120.3
C21 C20 C18 133.46(15)
C21 C20 C25 119.69(14)
C25 C20 C18 106.85(13)
C20 C21 H21 120.8
C22 C21 C20 118.45(16)
C22 C21 H21 120.8
C21 C22 H22 119.5
C21 C22 C23 120.92(16)
C23 C22 H22 119.5
C22 C23 H23 119.0
C24 C23 C22 122.10(15)
C24 C23 H23 119.0
C23 C24 H24 121.5
C23 C24 C25 117.04(15)
C25 C24 H24 121.5
N1 C25 C20 108.93(13)
N1 C25 C24 129.27(15)
C24 C25 C20 121.80(15)
C27 C26 N1 119.93(14)
C31 C26 N1 119.91(14)
C31 C26 C27 120.16(15)
C26 C27 H27 120.3
C28 C27 C26 119.45(15)
C28 C27 H27 120.3
C27 C28 H28 119.8
C27 C28 C29 120.35(16)
C29 C28 H28 119.8
C28 C29 H29 120.2
C30 C29 C28 119.55(16)
C30 C29 H29 120.2
C29 C30 H30 119.6
C29 C30 C31 120.83(16)
C31 C30 H30 119.6
C26 C31 H31 120.2
C30 C31 C26 119.63(16)
C30 C31 H31 120.2

loop_
_geom_bond_atom_site_label_1
_geom_bond_atom_site_label_2
_geom_bond_distance
S1 O1 1.4361(15)
S1 O2 1.4362(14)
S1 C1 1.760(2)
S1 C13 1.7688(18)
O3 C7 1.2154(19)
N1 C17 1.3935(19)
N1 C25 1.398(2)
N1 C26 1.419(2)
C1 C2 1.390(3)
C1 C6 1.402(2)
C2 H2 0.9300
C2 C3 1.385(3)
C3 H3 0.9300
C3 C4 1.379(3)
C4 H4 0.9300
C4 C5 1.386(3)
C5 H5 0.9300
C5 C6 1.392(3)
C6 C7 1.494(2)
C7 C8 1.498(2)
C8 C9 1.414(2)
C8 C13 1.405(2)
C9 C10 1.391(2)
C9 C14 1.489(2)
C10 H10 0.9300
C10 C11 1.385(3)
C11 H11 0.9300
C11 C12 1.382(3)
C12 H12 0.9300
C12 C13 1.386(3)
C14 C15 1.402(2)
C14 C19 1.389(2)
C15 H15 0.9300
C15 C16 1.381(2)
C16 H16 0.9300
C16 C17 1.396(2)
C17 C18 1.404(2)
C18 C19 1.401(2)
C18 C20 1.450(2)
C19 H19 0.9300
C20 C21 1.399(2)
C20 C25 1.406(2)
C21 H21 0.9300
C21 C22 1.385(2)
C22 H22 0.9300
C22 C23 1.392(3)
C23 H23 0.9300
C23 C24 1.378(2)
C24 H24 0.9300
C24 C25 1.400(2)
C26 C27 1.394(2)
C26 C31 1.390(2)
C27 H27 0.9300
C27 C28 1.387(2)
C28 H28 0.9300
C28 C29 1.393(3)
C29 H29 0.9300
C29 C30 1.379(3)
C30 H30 0.9300
C30 C31 1.382(2)
C31 H31 0.9300

loop_
_geom_torsion_atom_site_label_1
_geom_torsion_atom_site_label_2
_geom_torsion_atom_site_label_3
_geom_torsion_atom_site_label_4
_geom_torsion
S1 C1 C2 C3 173.53(14)
S1 C1 C6 C5 -172.85(13)
S1 C1 C6 C7 10.8(2)
O1 S1 C1 C2 -87.14(16)
O1 S1 C1 C6 86.91(15)
O1 S1 C13 C8 -96.27(16)
O1 S1 C13 C12 84.73(16)
O2 S1 C1 C2 42.07(17)
O2 S1 C1 C6 -143.88(14)
O2 S1 C13 C8 134.53(15)
O2 S1 C13 C12 -44.47(17)
O3 C7 C8 C9 -30.8(2)
O3 C7 C8 C13 146.28(17)
N1 C17 C18 C19 176.47(14)
N1 C17 C18 C20 0.27(18)
N1 C26 C27 C28 -179.86(14)
N1 C26 C31 C30 178.48(15)
C1 S1 C13 C8 19.75(16)
C1 S1 C13 C12 -159.24(14)
C1 C2 C3 C4 -0.2(3)
C1 C6 C7 O3 -157.04(16)
C1 C6 C7 C8 23.7(2)
C2 C1 C6 C5 1.0(3)
C2 C1 C6 C7 -175.30(16)
C2 C3 C4 C5 0.3(3)
C3 C4 C5 C6 0.3(3)
C4 C5 C6 C1 -0.9(2)
C4 C5 C6 C7 175.51(16)
C5 C6 C7 O3 26.7(2)
C5 C6 C7 C8 -152.55(15)
C6 C1 C2 C3 -0.4(3)
C6 C7 C8 C9 148.46(15)
C6 C7 C8 C13 -34.5(2)
C7 C8 C9 C10 171.27(15)
C7 C8 C9 C14 -15.2(2)
C7 C8 C13 S1 9.6(2)
C7 C8 C13 C12 -171.49(16)
C8 C9 C10 C11 1.9(3)
C8 C9 C14 C15 -48.8(2)
C8 C9 C14 C19 134.39(17)
C9 C8 C13 S1 -173.31(12)
C9 C8 C13 C12 5.6(3)
C9 C10 C11 C12 2.5(3)
C9 C14 C15 C16 -177.92(15)
C9 C14 C19 C18 178.42(15)
C10 C9 C14 C15 124.66(18)
C10 C9 C14 C19 -52.1(2)
C10 C11 C12 C13 -2.9(3)
C11 C12 C13 S1 177.73(15)
C11 C12 C13 C8 -1.3(3)
C13 S1 C1 C2 156.16(14)
C13 S1 C1 C6 -29.79(16)
C13 C8 C9 C10 -5.8(2)
C13 C8 C9 C14 167.73(15)
C14 C9 C10 C11 -171.79(17)
C14 C15 C16 C17 0.0(3)
C15 C14 C19 C18 1.7(2)
C15 C16 C17 N1 -175.06(16)
C15 C16 C17 C18 0.5(2)
C16 C17 C18 C19 0.1(2)
C16 C17 C18 C20 -176.06(15)
C17 N1 C25 C20 1.70(18)
C17 N1 C25 C24 -178.12(16)
C17 N1 C26 C27 -49.5(2)
C17 N1 C26 C31 130.70(17)
C17 C18 C19 C14 -1.2(2)
C17 C18 C20 C21 179.73(18)
C17 C18 C20 C25 0.76(17)
C18 C20 C21 C22 -178.28(17)
C18 C20 C25 N1 -1.51(18)
C18 C20 C25 C24 178.32(15)
C19 C14 C15 C16 -1.1(3)
C19 C18 C20 C21 4.3(3)
C19 C18 C20 C25 -174.69(17)
C20 C18 C19 C14 173.76(17)
C20 C21 C22 C23 0.1(3)
C21 C20 C25 N1 179.35(15)
C21 C20 C25 C24 -0.8(2)
C21 C22 C23 C24 -0.5(3)
C22 C23 C24 C25 0.3(3)
C23 C24 C25 N1 -179.83(16)
C23 C24 C25 C20 0.4(2)
C25 N1 C17 C16 174.77(16)
C25 N1 C17 C18 -1.21(18)
C25 N1 C26 C27 130.73(17)
C25 N1 C26 C31 -49.1(2)
C25 C20 C21 C22 0.6(2)
C26 N1 C17 C16 -5.1(3)
C26 N1 C17 C18 178.95(14)
C26 N1 C25 C20 -178.47(15)
C26 N1 C25 C24 1.7(3)
C26 C27 C28 C29 1.4(2)
C27 C26 C31 C30 -1.4(2)
C27 C28 C29 C30 -1.4(3)
C28 C29 C30 C31 0.0(3)
C29 C30 C31 C26 1.4(3)
C31 C26 C27 C28 0.0(2)
